data_1540853
loop_
_publ_author_name
'Wong-Ng, W.'
'Gayle, F.W.'
'Watkins, S.F.'
'Kaiser, D.L.'
'Fronczek, F.R.'

_publ_section_title
;
 X-ray-diffraction study of a thermomechanically detwinned single crystal
 of YBa2Cu3O6+x
;
_journal_name_full 'Physical Review, Serie 3. B - Condensed Matter (18,1978-)'
_journal_page_first 4220
_journal_page_last 4223
_journal_volume 41
_journal_year 1990
_chemical_formula_sum 'Ba2 Cu3 O6.7 Y'
_chemical_name_systematic 'Y Ba2 Cu3 O6.7'
_space_group_IT_number 47
_symmetry_space_group_name_Hall '-P 2 2'
_symmetry_space_group_name_H-M 'P m m m'
_cell_angle_alpha 90
_cell_angle_beta 90
_cell_angle_gamma 90
_cell_formula_units_Z 1
_cell_length_a 3.8336
_cell_length_b 3.8828
_cell_length_c 11.7503
_cell_volume 174.904
_citation_journal_id_ASTM PRBMDO
_cod_data_source_file Wong-Ng_PRBMDO_1990_1895.cif
_cod_data_source_block Ba2Cu3O6.7Y1
_cod_original_cell_volume 174.9044
_cod_original_formula_sum 'Ba2 Cu3 O6.7 Y1'
_cod_database_code 1540853

loop_
_symmetry_equiv_pos_as_xyz
x,y,z
-x,-y,z
x,-y,-z
-x,y,-z
-x,-y,-z
x,y,-z
-x,y,z
x,-y,z

loop_
_atom_site_label
_atom_site_type_symbol
_atom_site_fract_x
_atom_site_fract_y
_atom_site_fract_z
_atom_site_occupancy
_atom_site_U_iso_or_equiv
O3 O-2 0 0.5 0.3782 1 0.0
Y1 Y+3 0.5 0.5 0.5 1 0.0
Cu2 Cu+2 0 0 0.35738 1 0.0
O4 O-2 0 0.5 0 0.66 0.0
Cu1 Cu+2 0 0 0 1 0.0
Ba1 Ba+2 0.5 0.5 0.18835 1 0.0
O1 O-2 0 0 0.1586 1 0.0
O2 O-2 0.5 0 0.3784 1 0.0
